data_2233427
loop_
_publ_author_name
'Choi, Hong Dae'
'Seo, Pil Ja'
'Lee, Uk'

_publ_section_title
;
 3-(3-Chlorophenylsulfinyl)-2,4,6,7-tetramethyl-1-benzofuran
;
_journal_coeditor_code DS2170
_journal_issue 2
_journal_name_full 'Acta Crystallographica Section E'
_journal_page_first o534
_journal_paper_doi 10.1107/S1600536812002887
_journal_volume 68
_journal_year 2012
_chemical_formula_iupac 'C18 H17 Cl O2 S'
_chemical_formula_moiety 'C18 H17 Cl O2 S'
_chemical_formula_sum 'C18 H17 Cl O2 S'
_chemical_formula_weight 332.83
_chemical_name_systematic
;
3-(3-Chlorophenylsulfinyl)-2,4,6,7-tetramethyl-1-benzofuran
;
_space_group_IT_number 2
_symmetry_cell_setting triclinic
_symmetry_space_group_name_Hall '-P 1'
_symmetry_space_group_name_H-M 'P -1'
_atom_sites_solution_hydrogens difmap
_atom_sites_solution_primary direct
_atom_sites_solution_secondary difmap
_cell_angle_alpha 105.9650(10)
_cell_angle_beta 95.7320(10)
_cell_angle_gamma 103.9650(10)
_cell_formula_units_Z 2
_cell_length_a 7.41980(10)
_cell_length_b 7.97920(10)
_cell_length_c 14.5014(2)
_cell_measurement_reflns_used 9057
_cell_measurement_temperature 173(2)
_cell_measurement_theta_max 28.27
_cell_measurement_theta_min 2.70
_cell_volume 788.211(19)
_computing_cell_refinement '<i>SAINT</i> (Bruker, 2009)'
_computing_data_collection '<i>APEX2</i> (Bruker, 2009)'
_computing_data_reduction '<i>SAINT</i> (Bruker, 2009)'
_computing_molecular_graphics '<i>ORTEP-3</i> (Farrugia, 1997) and <i>DIAMOND</i> (Brandenburg, 1998)'
_computing_publication_material '<i>SHELXL97</i> (Sheldrick, 2008)'
_computing_structure_refinement '<i>SHELXL97</i> (Sheldrick, 2008)'
_computing_structure_solution '<i>SHELXS97</i> (Sheldrick, 2008)'
_diffrn_ambient_temperature 173(2)
_diffrn_detector_area_resol_mean 10.0
_diffrn_measured_fraction_theta_full 0.996
_diffrn_measured_fraction_theta_max 0.996
_diffrn_measurement_device_type 'Bruker SMART APEXII CCD'
_diffrn_measurement_method '\f and \w scans'
_diffrn_radiation_monochromator 'graphite multilayer'
_diffrn_radiation_source 'rotating anode'
_diffrn_radiation_type MoK\a
_diffrn_radiation_wavelength 0.71073
_diffrn_reflns_av_R_equivalents 0.0253
_diffrn_reflns_av_sigmaI/netI 0.0210
_diffrn_reflns_limit_h_max 9
_diffrn_reflns_limit_h_min -9
_diffrn_reflns_limit_k_max 10
_diffrn_reflns_limit_k_min -10
_diffrn_reflns_limit_l_max 19
_diffrn_reflns_limit_l_min -19
_diffrn_reflns_number 14786
_diffrn_reflns_theta_full 28.28
_diffrn_reflns_theta_max 28.28
_diffrn_reflns_theta_min 1.48
_diffrn_standards_number 0
_exptl_absorpt_coefficient_mu 0.379
_exptl_absorpt_correction_T_max 0.9113
_exptl_absorpt_correction_T_min 0.9079
_exptl_absorpt_correction_type multi-scan
_exptl_absorpt_process_details '(<i>SADABS</i>; Bruker, 2009)'
_exptl_crystal_colour colourless
_exptl_crystal_density_diffrn 1.402
_exptl_crystal_density_method 'not measured'
_exptl_crystal_description block
_exptl_crystal_F_000 348
_exptl_crystal_size_max 0.26
_exptl_crystal_size_mid 0.25
_exptl_crystal_size_min 0.25
_refine_diff_density_max 0.357
_refine_diff_density_min -0.389
_refine_ls_extinction_method none
_refine_ls_goodness_of_fit_ref 0.953
_refine_ls_hydrogen_treatment constr
_refine_ls_matrix_type full
_refine_ls_number_parameters 203
_refine_ls_number_reflns 3897
_refine_ls_number_restraints 0
_refine_ls_restrained_S_all 0.953
_refine_ls_R_factor_all 0.0372
_refine_ls_R_factor_gt 0.0348
_refine_ls_shift/su_max 0.001
_refine_ls_shift/su_mean 0.000
_refine_ls_structure_factor_coef Fsqd
_refine_ls_weighting_details 'calc w=1/[\s^2^(Fo^2^)+(0.0638P)^2^+0.3249P] where P=(Fo^2^+2Fc^2^)/3'
_refine_ls_weighting_scheme calc
_refine_ls_wR_factor_gt 0.0961
_refine_ls_wR_factor_ref 0.0986
_reflns_number_gt 3622
_reflns_number_total 3897
_reflns_threshold_expression I>2\s(I)
_cod_data_source_file ds2170.cif
_cod_data_source_block I
_cod_original_cell_volume 788.211(18)
_cod_database_code 2233427
_cod_database_fobs_code 2233427

loop_
_symmetry_equiv_pos_as_xyz
'x, y, z'
'-x, -y, -z'

loop_
_atom_site_type_symbol
_atom_site_label
_atom_site_fract_x
_atom_site_fract_y
_atom_site_fract_z
_atom_site_U_iso_or_equiv
_atom_site_adp_type
_atom_site_calc_flag
_atom_site_refinement_flags
_atom_site_occupancy
_atom_site_symmetry_multiplicity
S S1 0.53130(4) 0.65049(4) 0.33172(2) 0.02082(9) Uani d . 1 2
Cl Cl1 -0.00317(6) 0.23558(6) 0.46616(3) 0.04572(13) Uani d . 1 2
O O1 0.79660(12) 0.52179(12) 0.11618(6) 0.02335(19) Uani d . 1 2
O O2 0.36498(14) 0.72242(13) 0.32004(7) 0.0282(2) Uani d . 1 2
C C1 0.59030(17) 0.55512(16) 0.21874(8) 0.0202(2) Uani d . 1 2
C C2 0.48969(16) 0.40937(15) 0.13006(8) 0.0191(2) Uani d . 1 2
C C3 0.30551(17) 0.29506(16) 0.09430(9) 0.0212(2) Uani d . 1 2
C C4 0.27547(18) 0.17027(17) 0.00165(9) 0.0236(2) Uani d . 1 2
H H4 0.1518 0.0915 -0.0247 0.028 Uiso calc R 1 2
C C5 0.41627(19) 0.15371(17) -0.05513(9) 0.0232(2) Uani d . 1 2
C C6 0.59915(18) 0.26984(17) -0.02096(9) 0.0220(2) Uani d . 1 2
C C7 0.62560(17) 0.39462(16) 0.07062(8) 0.0204(2) Uani d . 1 2
C C8 0.77070(17) 0.61729(17) 0.20508(9) 0.0227(2) Uani d . 1 2
C C9 0.14666(18) 0.30115(19) 0.15074(9) 0.0270(3) Uani d . 1 2
H H9A 0.0265 0.2612 0.1053 0.040 Uiso calc R 1 2
H H9B 0.1654 0.4257 0.1926 0.040 Uiso calc R 1 2
H H9C 0.1445 0.2205 0.1911 0.040 Uiso calc R 1 2
C C10 0.3716(2) 0.00812(19) -0.15260(9) 0.0297(3) Uani d . 1 2
H H10A 0.4041 0.0640 -0.2033 0.045 Uiso calc R 1 2
H H10B 0.2366 -0.0561 -0.1674 0.045 Uiso calc R 1 2
H H10C 0.4450 -0.0781 -0.1504 0.045 Uiso calc R 1 2
C C11 0.7563(2) 0.26059(19) -0.07831(10) 0.0285(3) Uani d . 1 2
H H11A 0.8681 0.3618 -0.0442 0.043 Uiso calc R 1 2
H H11B 0.7166 0.2685 -0.1431 0.043 Uiso calc R 1 2
H H11C 0.7866 0.1454 -0.0850 0.043 Uiso calc R 1 2
C C12 0.93714(19) 0.7651(2) 0.26499(10) 0.0317(3) Uani d . 1 2
H H12A 1.0409 0.7140 0.2781 0.048 Uiso calc R 1 2
H H12B 0.9046 0.8265 0.3268 0.048 Uiso calc R 1 2
H H12C 0.9761 0.8526 0.2298 0.048 Uiso calc R 1 2
C C13 0.44562(18) 0.44638(16) 0.36349(8) 0.0211(2) Uani d . 1 2
C C14 0.55149(19) 0.32357(18) 0.35979(9) 0.0264(3) Uani d . 1 2
H H14 0.6695 0.3438 0.3384 0.032 Uiso calc R 1 2
C C15 0.4822(2) 0.17083(18) 0.38788(10) 0.0305(3) Uani d . 1 2
H H15 0.5528 0.0854 0.3851 0.037 Uiso calc R 1 2
C C16 0.3106(2) 0.14177(18) 0.42004(10) 0.0298(3) Uani d . 1 2
H H16 0.2625 0.0365 0.4385 0.036 Uiso calc R 1 2
C C17 0.21090(19) 0.26868(19) 0.42478(9) 0.0276(3) Uani d . 1 2
C C18 0.27641(18) 0.42257(18) 0.39725(9) 0.0246(3) Uani d . 1 2
H H18 0.2069 0.5092 0.4015 0.030 Uiso calc R 1 2

loop_
_atom_site_aniso_label
_atom_site_aniso_U_11
_atom_site_aniso_U_22
_atom_site_aniso_U_33
_atom_site_aniso_U_12
_atom_site_aniso_U_13
_atom_site_aniso_U_23
S1 0.02414(16) 0.01806(15) 0.01927(15) 0.00564(11) 0.00480(11) 0.00411(11)
Cl1 0.0391(2) 0.0496(2) 0.0587(3) 0.01101(18) 0.02486(18) 0.0286(2)
O1 0.0202(4) 0.0255(4) 0.0230(4) 0.0046(3) 0.0058(3) 0.0062(3)
O2 0.0326(5) 0.0247(5) 0.0331(5) 0.0151(4) 0.0106(4) 0.0104(4)
C1 0.0211(5) 0.0205(5) 0.0193(5) 0.0056(4) 0.0043(4) 0.0063(4)
C2 0.0224(6) 0.0177(5) 0.0187(5) 0.0062(4) 0.0044(4) 0.0074(4)
C3 0.0224(6) 0.0204(5) 0.0217(5) 0.0056(4) 0.0054(4) 0.0080(4)
C4 0.0243(6) 0.0204(6) 0.0228(6) 0.0022(5) 0.0025(4) 0.0055(5)
C5 0.0306(6) 0.0207(6) 0.0190(5) 0.0080(5) 0.0049(4) 0.0064(4)
C6 0.0274(6) 0.0222(6) 0.0205(5) 0.0093(5) 0.0077(4) 0.0096(4)
C7 0.0207(5) 0.0205(5) 0.0214(5) 0.0057(4) 0.0040(4) 0.0087(4)
C8 0.0232(6) 0.0231(6) 0.0220(5) 0.0069(5) 0.0046(4) 0.0068(5)
C9 0.0215(6) 0.0293(6) 0.0255(6) 0.0021(5) 0.0064(5) 0.0046(5)
C10 0.0387(7) 0.0249(6) 0.0219(6) 0.0073(5) 0.0064(5) 0.0027(5)
C11 0.0311(7) 0.0330(7) 0.0247(6) 0.0115(5) 0.0118(5) 0.0097(5)
C12 0.0217(6) 0.0333(7) 0.0315(7) 0.0010(5) 0.0034(5) 0.0027(6)
C13 0.0265(6) 0.0195(5) 0.0163(5) 0.0066(4) 0.0034(4) 0.0039(4)
C14 0.0307(6) 0.0254(6) 0.0246(6) 0.0113(5) 0.0069(5) 0.0066(5)
C15 0.0421(8) 0.0235(6) 0.0288(6) 0.0147(6) 0.0068(6) 0.0075(5)
C16 0.0403(7) 0.0216(6) 0.0247(6) 0.0040(5) 0.0042(5) 0.0075(5)
C17 0.0294(6) 0.0285(6) 0.0228(6) 0.0036(5) 0.0064(5) 0.0078(5)
C18 0.0282(6) 0.0258(6) 0.0207(6) 0.0088(5) 0.0057(5) 0.0070(5)

loop_
_atom_type_symbol
_atom_type_description
_atom_type_scat_dispersion_real
_atom_type_scat_dispersion_imag
_atom_type_scat_source
C C 0.0033 0.0016 'International Tables Vol C Tables 4.2.6.8 and 6.1.1.4'
H H 0.0000 0.0000 'International Tables Vol C Tables 4.2.6.8 and 6.1.1.4'
O O 0.0106 0.0060 'International Tables Vol C Tables 4.2.6.8 and 6.1.1.4'
S S 0.1246 0.1234 'International Tables Vol C Tables 4.2.6.8 and 6.1.1.4'
Cl Cl 0.1484 0.1585 'International Tables Vol C Tables 4.2.6.8 and 6.1.1.4'

loop_
_geom_angle_atom_site_label_1
_geom_angle_atom_site_label_2
_geom_angle_atom_site_label_3
_geom_angle
O2 S1 C1 111.44(6)
O2 S1 C13 105.69(6)
C1 S1 C13 99.12(5)
C8 O1 C7 106.80(9)
C8 C1 C2 107.14(10)
C8 C1 S1 118.34(9)
C2 C1 S1 134.45(9)
C7 C2 C3 118.68(11)
C7 C2 C1 104.27(10)
C3 C2 C1 137.04(11)
C4 C3 C2 116.04(11)
C4 C3 C9 120.50(11)
C2 C3 C9 123.45(11)
C3 C4 C5 124.13(12)
C3 C4 H4 117.9
C5 C4 H4 117.9
C6 C5 C4 120.18(11)
C6 C5 C10 119.76(11)
C4 C5 C10 120.05(12)
C7 C6 C5 114.84(11)
C7 C6 C11 122.20(12)
C5 C6 C11 122.96(11)
O1 C7 C6 123.21(11)
O1 C7 C2 110.72(10)
C6 C7 C2 126.06(11)
O1 C8 C1 111.04(11)
O1 C8 C12 115.43(11)
C1 C8 C12 133.53(12)
C3 C9 H9A 109.5
C3 C9 H9B 109.5
H9A C9 H9B 109.5
C3 C9 H9C 109.5
H9A C9 H9C 109.5
H9B C9 H9C 109.5
C5 C10 H10A 109.5
C5 C10 H10B 109.5
H10A C10 H10B 109.5
C5 C10 H10C 109.5
H10A C10 H10C 109.5
H10B C10 H10C 109.5
C6 C11 H11A 109.5
C6 C11 H11B 109.5
H11A C11 H11B 109.5
C6 C11 H11C 109.5
H11A C11 H11C 109.5
H11B C11 H11C 109.5
C8 C12 H12A 109.5
C8 C12 H12B 109.5
H12A C12 H12B 109.5
C8 C12 H12C 109.5
H12A C12 H12C 109.5
H12B C12 H12C 109.5
C18 C13 C14 121.49(12)
C18 C13 S1 117.34(9)
C14 C13 S1 121.06(10)
C15 C14 C13 118.97(12)
C15 C14 H14 120.5
C13 C14 H14 120.5
C16 C15 C14 120.63(12)
C16 C15 H15 119.7
C14 C15 H15 119.7
C17 C16 C15 118.86(13)
C17 C16 H16 120.6
C15 C16 H16 120.6
C16 C17 C18 121.86(13)
C16 C17 Cl1 119.46(11)
C18 C17 Cl1 118.68(11)
C13 C18 C17 118.15(12)
C13 C18 H18 120.9
C17 C18 H18 120.9

loop_
_geom_bond_atom_site_label_1
_geom_bond_atom_site_label_2
_geom_bond_distance
S1 O2 1.4949(9)
S1 C1 1.7531(12)
S1 C13 1.8001(13)
Cl1 C17 1.7401(14)
O1 C8 1.3635(14)
O1 C7 1.3851(14)
C1 C8 1.3651(17)
C1 C2 1.4594(16)
C2 C7 1.3960(16)
C2 C3 1.4018(17)
C3 C4 1.3941(17)
C3 C9 1.5032(16)
C4 C5 1.4020(17)
C4 H4 0.9500
C5 C6 1.3970(18)
C5 C10 1.5081(17)
C6 C7 1.3856(17)
C6 C11 1.5025(17)
C8 C12 1.4797(18)
C9 H9A 0.9800
C9 H9B 0.9800
C9 H9C 0.9800
C10 H10A 0.9800
C10 H10B 0.9800
C10 H10C 0.9800
C11 H11A 0.9800
C11 H11B 0.9800
C11 H11C 0.9800
C12 H12A 0.9800
C12 H12B 0.9800
C12 H12C 0.9800
C13 C18 1.3823(17)
C13 C14 1.3897(17)
C14 C15 1.3886(19)
C14 H14 0.9500
C15 C16 1.388(2)
C15 H15 0.9500
C16 C17 1.382(2)
C16 H16 0.9500
C17 C18 1.3870(19)
C18 H18 0.9500

loop_
_geom_hbond_atom_site_label_D
_geom_hbond_atom_site_label_H
_geom_hbond_atom_site_label_A
_geom_hbond_site_symmetry_A
_geom_hbond_distance_DH
_geom_hbond_distance_HA
_geom_hbond_distance_DA
_geom_hbond_angle_DHA
C11 H11B O2 2_665 0.98 2.60 3.5786(16) 175.0
C12 H12A O2 1_655 0.98 2.40 3.3159(17) 155.2
C10 H10C Cg1 2_655 0.98 2.79 3.615(16) 142.4

loop_
_geom_torsion_atom_site_label_1
_geom_torsion_atom_site_label_2
_geom_torsion_atom_site_label_3
_geom_torsion_atom_site_label_4
_geom_torsion
O2 S1 C1 C8 125.23(10)
C13 S1 C1 C8 -123.83(10)
O2 S1 C1 C2 -58.15(13)
C13 S1 C1 C2 52.78(13)
C8 C1 C2 C7 1.49(13)
S1 C1 C2 C7 -175.39(10)
C8 C1 C2 C3 -177.20(13)
S1 C1 C2 C3 5.9(2)
C7 C2 C3 C4 1.96(16)
C1 C2 C3 C4 -179.49(13)
C7 C2 C3 C9 -178.71(11)
C1 C2 C3 C9 -0.2(2)
C2 C3 C4 C5 0.39(18)
C9 C3 C4 C5 -178.96(12)
C3 C4 C5 C6 -1.86(19)
C3 C4 C5 C10 177.04(12)
C4 C5 C6 C7 0.82(17)
C10 C5 C6 C7 -178.09(11)
C4 C5 C6 C11 -179.50(11)
C10 C5 C6 C11 1.59(18)
C8 O1 C7 C6 -178.65(11)
C8 O1 C7 C2 0.39(13)
C5 C6 C7 O1 -179.43(10)
C11 C6 C7 O1 0.88(18)
C5 C6 C7 C2 1.68(18)
C11 C6 C7 C2 -178.00(11)
C3 C2 C7 O1 177.83(10)
C1 C2 C7 O1 -1.15(12)
C3 C2 C7 C6 -3.17(18)
C1 C2 C7 C6 177.85(11)
C7 O1 C8 C1 0.63(13)
C7 O1 C8 C12 -178.36(11)
C2 C1 C8 O1 -1.34(14)
S1 C1 C8 O1 176.13(8)
C2 C1 C8 C12 177.39(14)
S1 C1 C8 C12 -5.1(2)
O2 S1 C13 C18 -17.61(11)
C1 S1 C13 C18 -133.06(10)
O2 S1 C13 C14 166.23(10)
C1 S1 C13 C14 50.79(11)
C18 C13 C14 C15 2.02(19)
S1 C13 C14 C15 178.01(10)
C13 C14 C15 C16 -0.6(2)
C14 C15 C16 C17 -0.8(2)
C15 C16 C17 C18 0.8(2)
C15 C16 C17 Cl1 -179.31(10)
C14 C13 C18 C17 -2.01(18)
S1 C13 C18 C17 -178.15(9)
C16 C17 C18 C13 0.59(19)
Cl1 C17 C18 C13 -179.31(9)
